data_2009445
loop_
_publ_author_name
'Cousson, A.'
'Nectoux, F.'
'Bachet, B.'
'Kokel, B.'
'Hubert-Habart, M.'

_publ_section_title
;Structure of
 5-[(1-amidiniohydrazono)ethyl]-4-methyl-2-methylthio-3<i>H</i>^+^-pyrimidinium
 dichloride hydrate, C~19~H~16~N~6~S^2+^.2Cl^{-^}.H~2~O
;
_journal_issue 2
_journal_name_full 'Acta Crystallographica Section C'
_journal_page_first 286
_journal_page_last 289
_journal_paper_doi 10.1107/S0108270193006638
_journal_volume 50
_journal_year 1994
_chemical_formula_moiety 'C9 H16 N6 S1 2+ , 2Cl 1- , H2 O1'
_chemical_formula_sum 'C9 H18 Cl2 N6 O S'
_chemical_formula_weight 329.25
_space_group_IT_number 2
_space_group_name_Hall '-P 1'
_space_group_name_H-M_alt 'P -1'
_symmetry_cell_setting triclinic
_symmetry_space_group_name_Hall '-P 1'
_symmetry_space_group_name_H-M 'P -1'
_atom_type_scat_source IntTabIV
_cell_angle_alpha 67.37(4)
_cell_angle_beta 71.67(6)
_cell_angle_gamma 75.93(6)
_cell_formula_units_Z 2
_cell_length_a 7.652(7)
_cell_length_b 10.481(5)
_cell_length_c 11.076(6)
_cell_measurement_reflns_used 25
_cell_measurement_temperature 293
_cell_measurement_theta_max 27.61
_cell_measurement_theta_min 25.04
_cell_volume 770.7(10)
_diffrn_measurement_device 'Enraf-Nonius CAD-4'
_diffrn_measurement_method \w-2\q
_diffrn_radiation_type CuK\a
_diffrn_radiation_wavelength 1.5418
_diffrn_reflns_av_R_equivalents 0.016
_diffrn_reflns_limit_h_max 9
_diffrn_reflns_limit_h_min -8
_diffrn_reflns_limit_k_max 12
_diffrn_reflns_limit_k_min -11
_diffrn_reflns_limit_l_max 13
_diffrn_reflns_limit_l_min 0
_diffrn_reflns_number 2694
_diffrn_reflns_theta_max 66
_diffrn_standards_decay_% <1.2
_diffrn_standards_interval_time 60
_diffrn_standards_number 2
_exptl_absorpt_coefficient_mu 5.1
_exptl_absorpt_correction_T_max 1.698
_exptl_absorpt_correction_T_min 0.591
_exptl_absorpt_correction_type empirical
_exptl_crystal_colour colourless
_exptl_crystal_density_diffrn 1.42
_exptl_crystal_description prism
_exptl_crystal_size_max 0.45
_exptl_crystal_size_mid 0.30
_exptl_crystal_size_min 0.20
_refine_diff_density_max 0.20
_refine_diff_density_min -0.69
_refine_ls_extinction_coef 15.9(9)
_refine_ls_extinction_method 'Larson (1970)'
_refine_ls_goodness_of_fit_obs 0.92
_refine_ls_hydrogen_treatment 'refU (one U~eq~ for all H atoms)'
_refine_ls_number_parameters 174
_refine_ls_number_reflns 2431
_refine_ls_R_factor_obs 0.073
_refine_ls_shift/esd_max 0.11
_refine_ls_structure_factor_coef F
_refine_ls_weighting_scheme unit
_refine_ls_wR_factor_obs 0.079
_reflns_number_observed 2431
_reflns_number_total 2685
_reflns_observed_criterion I>=3\s(I)
_cod_data_source_file du1034.cif
_cod_data_source_block du1034_structure_1_of_1
_cod_original_cell_volume 771.0(10)
_cod_original_formula_sum 'C9 H18 Cl2 N6 O1 S1'
_cod_database_code 2009445

loop_
_space_group_symop_id
_space_group_symop_operation_xyz
1 x,y,z
2 -x,-y,-z

loop_
_atom_site_label
_atom_site_fract_x
_atom_site_fract_y
_atom_site_fract_z
_atom_site_U_iso_or_equiv
Cl(1) .0531(2) .73280(10) .8661(2) .0528
Cl(2) -.5251(2) .1886(2) .6046(2) .0513
S(1) .4216(2) .8511(2) -.0067(2) .0444
C(1) -.0373(7) .0812(5) .6153(5) .0291
C(2) -.0467(7) .4202(5) .3828(5) .0286
C(3) -.2458(9) .4585(6) .3825(7) .0500
C(4) .0816(7) .5226(5) .2935(5) .0275
C(5) .2704(7) .4898(5) .2407(5) .0296
C(6) .3812(8) .3480(6) .2681(6) .0428
C(7) .2829(7) .7303(5) .1144(5) .0318
C(8) .2493(9) .9977(6) -.0497(6) .0475
C(9) .0089(7) .6646(5) .2522(5) .0331
N(1) .1375(7) .0443(5) .6196(5) .0404
N(2) -.1614(7) -.0056(5) .6836(5) .0406
N(3) -.0995(6) .2094(4) .5379(4) .0334
N(4) .0239(6) .3023(4) .4573(4) .0303
N(5) .3655(6) .5964(4) .1534(4) .0336
N(6) .1056(6) .7674(4) .1650(4) .0341
O(1) .7243(6) .5540(5) .0331(5) .0574
H(3) -.2354 .2313 .5397 .061(5)
H(5) .4954 .5691 .1158 .061(5)
H(9) -.1329 .7050 .2839 .061(5)
H(11) .2229 .1088 .5931 .061(5)
H(12) .1663 -.0397 .6928 .061(5)
H(21) -.2900 .0244 .6772 .061(5)
H(22) -.1233 -.0916 .7433 .061(5)
H(31) -.3104 .3819 .3897 .061(5)
H(32) -.2721 .5309 .3031 .061(5)
H(33) -.2883 .4950 .4322 .061(5)
H(61) .3029 .2831 .2683 .061(5)
H(62) .4038 .3109 .3681 .061(5)
H(63) .5071 .3491 .2064 .061(5)
H(81) .2967 1.0563 -.1139 .061(5)
H(82) .1700 1.0278 .0281 .061(5)
H(83) .1533 .9763 -.0767 .061(5)
H(101) .8167 .6222 -.0133 .061(5)
H(102) .7929 .4722 .0564 .061(5)

loop_
_geom_angle_atom_site_label_1
_geom_angle_atom_site_label_2
_geom_angle_atom_site_label_3
_geom_angle
_geom_angle_publ_flag
C(8) S(1) C(7) 100.3(3) yes
N(2) C(1) N(1) 121.9(5) yes
N(3) C(1) N(1) 121.8(5) yes
N(3) C(1) N(2) 116.3(5) yes
C(4) C(2) C(3) 118.6(5) yes
N(4) C(2) C(3) 124.4(5) yes
N(4) C(2) C(4) 117.1(5) yes
C(5) C(4) C(2) 125.2(5) yes
C(9) C(4) C(2) 118.5(5) yes
C(9) C(4) C(5) 116.2(4) yes
C(6) C(5) C(4) 126.9(5) yes
N(5) C(5) C(4) 117.5(5) yes
N(5) C(5) C(6) 115.7(4) yes
N(5) C(7) S(1) 116.5(4) yes
N(6) C(7) S(1) 121.4(4) yes
N(6) C(7) N(5) 122.2(5) yes
N(6) C(9) C(4) 125.1(5) yes
N(4) N(3) C(1) 119.6(4) yes
N(3) N(4) C(2) 115.3(4) yes
C(7) N(5) C(5) 122.6(4) yes
C(9) N(6) C(7) 116.4(4) yes
N(2) Cl(1) N(1) 40.80(10) no
O(1) Cl(1) N(1) 140.20(10) no
O(1) Cl(1) N(2) 99.40(10) no
O(1) Cl(1) N(1) 136.70(10) no
O(1) Cl(1) N(2) 161.20(10) no
O(1) Cl(1) O(1) 80.20(10) no
N(2) Cl(2) N(1) 118.70(10) no
N(3) Cl(2) N(1) 152.10(10) no
N(3) Cl(2) N(2) 42.10(10) no
Cl(1) O(1) Cl(1) 99.80(10) no
S(1) O(1) Cl(1) 89.30(10) no
S(1) O(1) Cl(1) 167.2(2) no
C(5) O(1) Cl(1) 88.30(10) no
C(5) O(1) Cl(1) 92.6(2) no
C(5) O(1) S(1) 96.6(2) no
C(6) O(1) Cl(1) 84.60(10) no
C(6) O(1) Cl(1) 118.5(2) no
C(6) O(1) S(1) 71.00(10) no
C(6) O(1) C(5) 25.90(10) no
C(7) O(1) Cl(1) 117.8(2) no
C(7) O(1) Cl(1) 139.5(2) no
C(7) O(1) S(1) 29.25(9) no
C(7) O(1) C(5) 102.5(2) no
C(7) O(1) C(6) 81.6(2) no
N(5) O(1) Cl(1) 137.8(2) no
N(5) O(1) Cl(1) 119.0(2) no
N(5) O(1) S(1) 50.00(10) no
N(5) O(1) C(5) 104.6(2) no
N(5) O(1) C(6) 90.3(2) no
N(5) O(1) C(7) 20.70(10) no
N(5) O(1) Cl(1) 110.8(2) no
N(5) O(1) Cl(1) 81.70(10) no
N(5) O(1) S(1) 103.6(2) no
N(5) O(1) C(5) 23.70(10) no
N(5) O(1) C(6) 42.00(10) no
N(5) O(1) C(7) 97.4(2) no
H(102) O(1) H(101) 104.2(4) no
H(31) C(3) C(2) 116.1(5) no
H(32) C(3) C(2) 115.1(6) no
H(32) C(3) H(31) 102.3(6) no
H(33) C(3) C(2) 105.7(6) no
H(33) C(3) H(31) 116.9(7) no
H(33) C(3) H(32) 99.9(6) no
H(61) C(6) C(5) 107.1(5) no
H(62) C(6) C(5) 110.0(5) no
H(62) C(6) H(61) 106.4(5) no
H(63) C(6) C(5) 111.8(5) no
H(63) C(6) H(61) 116.1(6) no
H(63) C(6) H(62) 105.2(5) no
H(81) C(8) S(1) 108.7(6) no
H(82) C(8) S(1) 114.3(5) no
H(82) C(8) H(81) 116.4(7) no
H(83) C(8) S(1) 112.4(5) no
H(83) C(8) H(81) 105.1(6) no
H(83) C(8) H(82) 99.4(6) no
H(9) C(9) C(4) 124.5(5) no
H(9) C(9) N(6) 110.4(5) no
H(11) N(1) C(1) 124.0(5) no
H(12) N(1) C(1) 116.8(5) no
H(12) N(1) H(11) 111.2(4) no
H(21) N(2) C(1) 120.0(5) no
H(22) N(2) C(1) 117.4(5) no
H(22) N(2) H(21) 122.3(5) no
H(3) N(3) C(1) 117.7(4) no
H(3) N(3) N(4) 122.6(4) no
H(5) N(5) C(5) 115.0(4) no
H(5) N(5) C(7) 122.2(4) no
H(102) O(1) H(101) 104.2(4) no

loop_
_geom_bond_atom_site_label_1
_geom_bond_atom_site_label_2
_geom_bond_distance
_geom_bond_publ_flag
S(1) C(7) 1.726(5) yes
S(1) C(8) 1.781(6) yes
C(1) N(1) 1.310(7) yes
C(1) N(2) 1.319(6) yes
C(1) N(3) 1.351(6) yes
C(2) C(3) 1.479(8) yes
C(2) C(4) 1.476(7) yes
C(2) N(4) 1.293(6) yes
C(4) C(5) 1.389(7) yes
C(4) C(9) 1.403(7) yes
C(5) C(6) 1.491(7) yes
C(5) N(5) 1.354(6) yes
C(7) N(5) 1.353(7) yes
C(7) N(6) 1.319(7) yes
C(9) N(6) 1.333(6) yes
N(3) N(4) 1.373(6) yes
Cl(1) N(1) 3.404(5) no
Cl(1) N(2) 3.152(5) no
Cl(1) O(1) 3.156(5) no
Cl(1) O(1) 3.052(4) no
Cl(2) N(1) 3.227(5) no
Cl(2) N(2) 3.173(5) no
Cl(2) N(3) 3.148(4) no
O(1) H(101) 1.004(4) no
O(1) H(102) 0.880(4) no
C(3) H(31) 1.007(6) no
C(3) H(32) 0.956(6) no
C(3) H(33) 0.738(7) no
C(6) H(61) 1.008(6) no
C(6) H(62) 1.078(6) no
C(6) H(63) 0.990(6) no
C(8) H(81) 0.790(6) no
C(8) H(82) 0.999(6) no
C(8) H(83) 0.974(6) no
C(9) H(9) 1.064(5) no
N(1) H(11) 0.954(4) no
N(1) H(12) 0.975(4) no
N(2) H(21) 0.974(5) no
N(2) H(22) 0.932(4) no
N(3) H(3) 1.005(4) no
N(5) H(5) 0.968(4) no
O(1) H(101) 1.004(4) no
O(1) H(102) 0.880(4) no
